data_7044537
loop_
_publ_author_name
'Suo, Hongyi'
'Oleynik, Irina V.'
'Huang, Chuanbing'
'Oleynik, Ivan I.'
'Solan, Gregory A.'
'Ma, Yanping'
'Liang, Tongling'
'Sun, Wen-Hua'

_publ_section_title
;
 ortho-Cycloalkyl substituted N,N&#x2032;-diaryliminoacenaphthene-Ni(ii)
 catalysts for polyethylene elastomers; exploring ring size and
 temperature effects
;
_journal_name_full 'Dalton Trans.'
_journal_paper_doi 10.1039/C7DT03362A
_journal_year 2017
_chemical_formula_moiety 'C58 H50 Br2 N2 Ni, C4 H10 O'
_chemical_formula_sum 'C62 H60 Br2 N2 Ni O'
_chemical_formula_weight 1067.61
_chemical_name_systematic
;
 ? 
;
_space_group_crystal_system monoclinic
_space_group_IT_number 14
_space_group_name_Hall '-P 2ybc'
_space_group_name_H-M_alt 'P 1 21/c 1'
_symmetry_space_group_name_Hall '-P 2ybc'
_symmetry_space_group_name_H-M 'P 1 21/c 1'
_atom_sites_solution_hydrogens geom
_atom_sites_solution_primary direct
_atom_sites_solution_secondary difmap
_audit_creation_date 2017-04-20
_audit_creation_method
;
Olex2 1.2
(compiled 2017.01.04 svn.r3372 for OlexSys, GUI svn.r5335)
;
_audit_update_record
;
2017-10-10 deposited with the CCDC.
2017-10-17 downloaded from the CCDC.
;
_cell_angle_alpha 90.00
_cell_angle_beta 94.73(3)
_cell_angle_gamma 90.00
_cell_formula_units_Z 4
_cell_length_a 10.526(2)
_cell_length_b 17.767(4)
_cell_length_c 27.812(6)
_cell_measurement_reflns_used 13926
_cell_measurement_temperature 293(2)
_cell_measurement_theta_max 27.4811
_cell_measurement_theta_min 1.3614
_cell_volume 5183.6(19)
_computing_cell_refinement 'CrystalClear (Rigaku Inc., 2007)'
_computing_data_collection 'CrystalClear (Rigaku Inc., 2007)'
_computing_data_reduction 'CrystalClear (Rigaku Inc., 2007)'
_computing_molecular_graphics 'Olex2 (Dolomanov et al., 2009)'
_computing_publication_material 'Olex2 (Dolomanov et al., 2009)'
_computing_structure_refinement 'ShelXL (Sheldrick, 2015)'
_computing_structure_solution 'SHELXS-97 (Sheldrick, 1990)'
_diffrn_ambient_temperature 293(2)
_diffrn_measured_fraction_theta_full 0.998
_diffrn_measured_fraction_theta_max 0.998
_diffrn_measurement_device_type 'MM007-HF CCD(Saturn 724+)'
_diffrn_measurement_method '\w scans at fixed \c = 45\%'
_diffrn_radiation_monochromator Confocal
_diffrn_radiation_type MoK\a
_diffrn_radiation_wavelength 0.71073
_diffrn_reflns_av_R_equivalents 0.0536
_diffrn_reflns_av_unetI/netI 0.0336
_diffrn_reflns_limit_h_max 13
_diffrn_reflns_limit_h_min -13
_diffrn_reflns_limit_k_max 23
_diffrn_reflns_limit_k_min -23
_diffrn_reflns_limit_l_max 36
_diffrn_reflns_limit_l_min -36
_diffrn_reflns_number 70411
_diffrn_reflns_theta_full 27.49
_diffrn_reflns_theta_max 27.49
_diffrn_reflns_theta_min 1.36
_diffrn_source 'fine-focus sealed tube'
_exptl_absorpt_coefficient_mu 1.959
_exptl_absorpt_correction_T_max 1.00000
_exptl_absorpt_correction_T_min 0.67798
_exptl_absorpt_correction_type multi-scan
_exptl_absorpt_process_details 'CrystalClear (Rigaku Inc., 2007)'
_exptl_crystal_colour red
_exptl_crystal_density_diffrn 1.368
_exptl_crystal_density_method 'not measured'
_exptl_crystal_description plate
_exptl_crystal_F_000 2208.0
_exptl_crystal_size_max 0.437
_exptl_crystal_size_mid 0.204
_exptl_crystal_size_min 0.052
_refine_diff_density_max 0.392
_refine_diff_density_min -0.712
_refine_diff_density_rms 0.105
_refine_ls_extinction_method none
_refine_ls_goodness_of_fit_ref 1.221
_refine_ls_hydrogen_treatment constr
_refine_ls_matrix_type full
_refine_ls_number_parameters 618
_refine_ls_number_reflns 11865
_refine_ls_number_restraints 0
_refine_ls_restrained_S_all 1.221
_refine_ls_R_factor_all 0.0597
_refine_ls_R_factor_gt 0.0557
_refine_ls_shift/su_max 0.002
_refine_ls_shift/su_mean 0.000
_refine_ls_structure_factor_coef Fsqd
_refine_ls_weighting_details 'calc w=1/[\s^2^(Fo^2^)+(0.0470P)^2^+7.2649P] where P=(Fo^2^+2Fc^2^)/3'
_refine_ls_weighting_scheme calc
_refine_ls_wR_factor_gt 0.1257
_refine_ls_wR_factor_ref 0.1312
_reflns_number_gt 11332
_reflns_number_total 11865
_reflns_threshold_expression >2sigma(I)
_cod_data_source_file c7dt03362a2.cif
_cod_data_source_block Ni5
_cod_original_cell_volume 5183.5(18)
_cod_database_code 7044537
_olex2_refinement_description
;
1. Fixed Uiso
 At 1.2 times of:
  All C(H) groups, All C(H,H) groups
 At 1.5 times of:
  All C(H,H,H) groups
2.a Ternary CH refined with riding coordinates:
 C19(H19), C46(H46), C32(H32)
2.b Secondary CH2 refined with riding coordinates:
 C23(H23A,H23B), C20(H20A,H20B), C21(H21A,H21B), C22(H22A,H22B), C61(H61A,
 H61B), C60(H60A,H60B)
2.c Aromatic/amide H refined with riding coordinates:
 C34(H34), C28(H28), C58(H58), C35(H35), C37(H37), C10(H10), C40(H40),
 C17(H17), C30(H30), C3(H3), C4(H4), C15(H15), C36(H36), C52(H52), C38(H38),
 C44(H44), C42(H42), C41(H41), C48(H48), C5(H5), C54(H54), C56(H56), C8(H8),
 C9(H9), C55(H55), C50(H50), C57(H57), C43(H43), C49(H49), C51(H51)
2.d Idealised Me refined as rotating group:
 C45(H45A,H45B,H45C), C25(H25A,H25B,H25C), C24(H24A,H24B,H24C), C59(H59A,H59B,
 H59C), C62(H62A,H62B,H62C)
;
_olex2_submission_special_instructions 'No special instructions were received'

loop_
_space_group_symop_id
_space_group_symop_operation_xyz
1 'x, y, z'
2 '-x, y+1/2, -z+1/2'
3 '-x, -y, -z'
4 'x, -y-1/2, z-1/2'

loop_
_atom_site_label
_atom_site_type_symbol
_atom_site_fract_x
_atom_site_fract_y
_atom_site_fract_z
_atom_site_U_iso_or_equiv
_atom_site_adp_type
_atom_site_occupancy
_atom_site_calc_flag
_atom_site_refinement_flags_posn
Br1 Br 0.50099(3) 0.855894(19) 0.090308(13) 0.03243(10) Uani 1 d .
Br2 Br 0.52891(3) 0.627499(19) 0.116969(13) 0.03384(10) Uani 1 d .
Ni1 Ni 0.60388(4) 0.74040(2) 0.086217(14) 0.02417(10) Uani 1 d .
N1 N 0.7923(2) 0.75128(13) 0.10714(8) 0.0202(5) Uani 1 d .
N2 N 0.6696(2) 0.70767(14) 0.02262(9) 0.0244(5) Uani 1 d .
C27 C 0.8841(3) 0.72049(17) 0.18897(11) 0.0228(6) Uani 1 d .
C13 C 0.5975(3) 0.67803(17) -0.01983(11) 0.0234(6) Uani 1 d .
C11 C 0.8892(3) 0.69495(18) -0.00837(11) 0.0261(6) Uani 1 d .
C1 C 0.8606(3) 0.73253(16) 0.07254(10) 0.0218(6) Uani 1 d .
C2 C 0.9972(3) 0.72414(17) 0.06781(11) 0.0245(6) Uani 1 d .
C7 C 1.0081(3) 0.70278(18) 0.01924(11) 0.0261(6) Uani 1 d .
C18 C 0.5236(3) 0.72660(18) -0.05017(11) 0.0248(6) Uani 1 d .
C34 C 0.8684(3) 0.90337(18) 0.03194(12) 0.0298(7) Uani 1 d .
H34 H 0.7800 0.9029 0.0269 0.036 Uiso 1 calc R
C28 C 0.9486(3) 0.74484(18) 0.23207(11) 0.0267(6) Uani 1 d .
H28 H 0.9694 0.7098 0.2563 0.032 Uiso 1 calc R
C19 C 0.5223(3) 0.81016(18) -0.04218(11) 0.0265(6) Uani 1 d .
H19 H 0.5684 0.8205 -0.0108 0.032 Uiso 1 calc R
C31 C 0.8837(3) 0.85123(17) 0.16023(11) 0.0223(6) Uani 1 d .
C58 C 0.6995(3) 0.6410(2) 0.24717(14) 0.0371(8) Uani 1 d .
H58 H 0.6724 0.6877 0.2354 0.044 Uiso 1 calc R
C26 C 0.8551(3) 0.77432(17) 0.15298(10) 0.0219(6) Uani 1 d .
C29 C 0.9827(3) 0.81943(18) 0.23993(11) 0.0259(6) Uani 1 d .
C46 C 0.8495(3) 0.63768(17) 0.18129(11) 0.0246(6) Uani 1 d .
H46 H 0.7798 0.6368 0.1557 0.029 Uiso 1 calc R
C53 C 0.7958(3) 0.60313(18) 0.22537(12) 0.0275(6) Uani 1 d .
C35 C 0.9416(4) 0.9002(2) -0.00739(13) 0.0367(8) Uani 1 d .
H35 H 0.9019 0.8974 -0.0385 0.044 Uiso 1 calc R
C39 C 0.8298(3) 0.98838(18) 0.14219(11) 0.0273(6) Uani 1 d .
C32 C 0.8435(3) 0.90941(17) 0.12110(11) 0.0240(6) Uani 1 d .
H32 H 0.7578 0.8947 0.1080 0.029 Uiso 1 calc R
C14 C 0.6019(3) 0.60007(18) -0.02820(12) 0.0270(6) Uani 1 d .
C12 C 0.7915(3) 0.71056(16) 0.02505(11) 0.0217(6) Uani 1 d .
C33 C 0.9264(3) 0.90720(17) 0.07895(11) 0.0254(6) Uani 1 d .
C16 C 0.4540(3) 0.6183(2) -0.09956(12) 0.0314(7) Uani 1 d .
C37 C 1.1318(3) 0.9055(2) 0.04570(13) 0.0362(8) Uani 1 d .
H37 H 1.2203 0.9063 0.0504 0.043 Uiso 1 calc R
C10 C 0.8867(3) 0.6776(2) -0.05657(12) 0.0360(8) Uani 1 d .
H10 H 0.8100 0.6729 -0.0755 0.043 Uiso 1 calc R
C45 C 1.0536(4) 0.8434(2) 0.28673(12) 0.0355(8) Uani 1 d .
H45A H 1.0578 0.8020 0.3090 0.053 Uiso 1 calc GR
H45B H 1.0098 0.8848 0.3002 0.053 Uiso 1 calc GR
H45C H 1.1384 0.8587 0.2808 0.053 Uiso 1 calc GR
C25 C 0.6814(3) 0.54691(19) 0.00389(13) 0.0342(7) Uani 1 d .
H25A H 0.7700 0.5543 -0.0007 0.051 Uiso 1 calc GR
H25B H 0.6579 0.4960 -0.0041 0.051 Uiso 1 calc GR
H25C H 0.6672 0.5566 0.0370 0.051 Uiso 1 calc GR
C40 C 0.7292(4) 1.0019(2) 0.17064(14) 0.0389(8) Uani 1 d .
H40 H 0.6741 0.9628 0.1769 0.047 Uiso 1 calc R
C17 C 0.4528(3) 0.69480(19) -0.09006(12) 0.0288(7) Uani 1 d .
H17 H 0.4034 0.7262 -0.1108 0.035 Uiso 1 calc R
C47 C 0.9586(3) 0.59428(18) 0.16165(12) 0.0293(7) Uani 1 d .
C30 C 0.9475(3) 0.87189(18) 0.20385(11) 0.0263(6) Uani 1 d .
H30 H 0.9675 0.9223 0.2093 0.032 Uiso 1 calc R
C6 C 1.1252(3) 0.6898(2) 0.00029(13) 0.0331(7) Uani 1 d .
C3 C 1.1054(3) 0.73048(18) 0.09847(12) 0.0286(7) Uani 1 d .
H3 H 1.1006 0.7446 0.1305 0.034 Uiso 1 calc R
C4 C 1.2242(3) 0.7151(2) 0.08046(13) 0.0343(8) Uani 1 d .
H4 H 1.2978 0.7185 0.1013 0.041 Uiso 1 calc R
C15 C 0.5288(3) 0.57214(19) -0.06842(12) 0.0310(7) Uani 1 d .
H15 H 0.5302 0.5207 -0.0746 0.037 Uiso 1 calc R
C36 C 1.0730(4) 0.9013(2) -0.00049(14) 0.0388(8) Uani 1 d .
H36 H 1.1217 0.8992 -0.0269 0.047 Uiso 1 calc R
C52 C 1.0797(3) 0.5919(2) 0.18541(15) 0.0390(8) Uani 1 d .
H52 H 1.0944 0.6151 0.2153 0.047 Uiso 1 calc R
C38 C 1.0591(3) 0.90834(19) 0.08515(13) 0.0309(7) Uani 1 d .
H38 H 1.0996 0.9111 0.1161 0.037 Uiso 1 calc R
C44 C 0.9105(4) 1.0473(2) 0.13398(14) 0.0399(8) Uani 1 d .
H44 H 0.9793 1.0393 0.1157 0.048 Uiso 1 calc R
C42 C 0.7918(5) 1.1311(2) 0.18053(16) 0.0517(11) Uani 1 d .
H42 H 0.7796 1.1786 0.1933 0.062 Uiso 1 calc R
C41 C 0.7101(4) 1.0729(2) 0.18970(16) 0.0495(10) Uani 1 d .
H41 H 0.6425 1.0813 0.2086 0.059 Uiso 1 calc R
C24 C 0.3753(4) 0.5866(2) -0.14302(14) 0.0430(9) Uani 1 d .
H24A H 0.2877 0.5830 -0.1360 0.065 Uiso 1 calc GR
H24B H 0.4065 0.5375 -0.1504 0.065 Uiso 1 calc GR
H24C H 0.3819 0.6193 -0.1702 0.065 Uiso 1 calc GR
C48 C 0.9389(4) 0.5580(2) 0.11731(13) 0.0386(8) Uani 1 d .
H48 H 0.8580 0.5576 0.1012 0.046 Uiso 1 calc R
C5 C 1.2347(3) 0.6954(2) 0.03332(14) 0.0375(8) Uani 1 d .
H5 H 1.3147 0.6856 0.0229 0.045 Uiso 1 calc R
C54 C 0.8326(4) 0.5334(2) 0.24365(14) 0.0392(8) Uani 1 d .
H54 H 0.8969 0.5071 0.2300 0.047 Uiso 1 calc R
C56 C 0.6826(4) 0.5402(3) 0.30375(16) 0.0536(11) Uani 1 d .
H56 H 0.6463 0.5194 0.3301 0.064 Uiso 1 calc R
C8 C 1.1196(4) 0.6722(2) -0.04951(14) 0.0446(9) Uani 1 d .
H8 H 1.1947 0.6640 -0.0641 0.054 Uiso 1 calc R
C9 C 1.0051(4) 0.6671(3) -0.07640(14) 0.0468(10) Uani 1 d .
H9 H 1.0050 0.6563 -0.1091 0.056 Uiso 1 calc R
C55 C 0.7754(4) 0.5020(3) 0.28192(16) 0.0520(11) Uani 1 d .
H55 H 0.8003 0.4544 0.2930 0.062 Uiso 1 calc R
C50 C 1.1592(5) 0.5212(3) 0.12060(19) 0.0614(13) Uani 1 d .
H50 H 1.2261 0.4976 0.1067 0.074 Uiso 1 calc R
C57 C 0.6437(4) 0.6102(2) 0.28594(16) 0.0484(10) Uani 1 d .
H57 H 0.5801 0.6365 0.3001 0.058 Uiso 1 calc R
C43 C 0.8905(5) 1.1186(2) 0.15270(16) 0.0502(10) Uani 1 d .
H43 H 0.9448 1.1580 0.1462 0.060 Uiso 1 calc R
C49 C 1.0394(5) 0.5223(2) 0.09689(17) 0.0560(12) Uani 1 d .
H49 H 1.0252 0.4991 0.0670 0.067 Uiso 1 calc R
C51 C 1.1794(4) 0.5554(2) 0.16534(18) 0.0529(11) Uani 1 d .
H51 H 1.2598 0.5539 0.1819 0.064 Uiso 1 calc R
C23 C 0.3905(3) 0.8469(2) -0.04246(14) 0.0362(8) Uani 1 d .
H23A H 0.3349 0.8299 -0.0699 0.043 Uiso 1 calc R
H23B H 0.3509 0.8355 -0.0130 0.043 Uiso 1 calc R
C20 C 0.5843(4) 0.8563(2) -0.08023(15) 0.0426(9) Uani 1 d .
H20A H 0.6765 0.8527 -0.0758 0.051 Uiso 1 calc R
H20B H 0.5560 0.8393 -0.1125 0.051 Uiso 1 calc R
C21 C 0.5404(5) 0.9367(2) -0.07208(17) 0.0511(10) Uani 1 d .
H21A H 0.5237 0.9626 -0.1026 0.061 Uiso 1 calc R
H21B H 0.6051 0.9643 -0.0525 0.061 Uiso 1 calc R
C22 C 0.4184(4) 0.9304(2) -0.04610(15) 0.0447(9) Uani 1 d .
H22A H 0.4305 0.9527 -0.0142 0.054 Uiso 1 calc R
H22B H 0.3485 0.9560 -0.0642 0.054 Uiso 1 calc R
O1 O 0.5325(3) 0.80210(16) 0.26815(10) 0.0443(6) Uani 1 d .
C59 C 0.7153(4) 0.8261(4) 0.32210(17) 0.0676(14) Uani 1 d .
H59A H 0.7491 0.7763 0.3187 0.101 Uiso 1 calc GR
H59B H 0.6600 0.8266 0.3479 0.101 Uiso 1 calc GR
H59C H 0.7841 0.8608 0.3292 0.101 Uiso 1 calc GR
C62 C 0.3514(5) 0.7653(4) 0.2170(2) 0.0841(19) Uani 1 d .
H62A H 0.3014 0.7780 0.1877 0.126 Uiso 1 calc GR
H62B H 0.2999 0.7696 0.2438 0.126 Uiso 1 calc GR
H62C H 0.3817 0.7145 0.2150 0.126 Uiso 1 calc GR
C61 C 0.4623(5) 0.8176(4) 0.22405(17) 0.0705(15) Uani 1 d .
H61A H 0.5166 0.8117 0.1978 0.085 Uiso 1 calc R
H61B H 0.4322 0.8692 0.2239 0.085 Uiso 1 calc R
C60 C 0.6413(4) 0.8488(3) 0.27582(18) 0.0573(12) Uani 1 d .
H60A H 0.6152 0.9010 0.2777 0.069 Uiso 1 calc R
H60B H 0.6943 0.8437 0.2491 0.069 Uiso 1 calc R

loop_
_atom_site_aniso_label
_atom_site_aniso_U_11
_atom_site_aniso_U_22
_atom_site_aniso_U_33
_atom_site_aniso_U_23
_atom_site_aniso_U_13
_atom_site_aniso_U_12
Br1 0.02837(17) 0.02873(17) 0.03971(19) -0.00075(13) -0.00004(13) 0.00493(12)
Br2 0.02536(17) 0.02993(18) 0.0460(2) 0.00314(14) 0.00148(14) -0.00134(12)
Ni1 0.01788(18) 0.0279(2) 0.0266(2) -0.00238(16) 0.00090(14) 0.00114(15)
N1 0.0191(11) 0.0217(12) 0.0195(12) 0.0008(9) -0.0001(9) 0.0006(9)
N2 0.0235(12) 0.0228(12) 0.0265(13) -0.0022(10) -0.0011(10) 0.0000(10)
C27 0.0217(14) 0.0230(14) 0.0236(14) 0.0025(12) 0.0016(11) 0.0009(11)
C13 0.0198(14) 0.0267(15) 0.0232(14) -0.0012(12) -0.0005(11) -0.0019(11)
C11 0.0255(15) 0.0287(16) 0.0244(15) -0.0009(12) 0.0030(12) -0.0025(12)
C1 0.0211(14) 0.0217(14) 0.0224(14) 0.0004(11) 0.0009(11) -0.0008(11)
C2 0.0205(14) 0.0258(15) 0.0275(15) -0.0005(12) 0.0046(11) -0.0009(12)
C7 0.0241(15) 0.0274(15) 0.0275(15) -0.0013(12) 0.0058(12) -0.0002(12)
C18 0.0212(14) 0.0289(16) 0.0242(15) 0.0001(12) 0.0013(11) -0.0017(12)
C34 0.0332(17) 0.0279(16) 0.0278(16) 0.0046(13) -0.0001(13) -0.0007(13)
C28 0.0252(15) 0.0304(16) 0.0239(15) 0.0028(12) -0.0008(12) 0.0019(12)
C19 0.0290(16) 0.0278(16) 0.0224(15) 0.0004(12) -0.0002(12) 0.0005(12)
C31 0.0190(13) 0.0239(14) 0.0240(14) -0.0014(12) 0.0024(11) 0.0006(11)
C58 0.0349(18) 0.0334(18) 0.044(2) 0.0013(15) 0.0122(16) 0.0024(14)
C26 0.0171(13) 0.0265(15) 0.0220(14) -0.0033(11) 0.0011(11) 0.0001(11)
C29 0.0245(15) 0.0309(16) 0.0221(15) -0.0007(12) 0.0004(12) -0.0011(12)
C46 0.0221(14) 0.0261(15) 0.0248(15) 0.0009(12) -0.0026(11) 0.0006(12)
C53 0.0240(15) 0.0292(16) 0.0287(16) 0.0008(13) -0.0005(12) -0.0018(12)
C35 0.048(2) 0.0369(19) 0.0251(16) 0.0039(14) 0.0048(15) -0.0008(16)
C39 0.0303(16) 0.0262(15) 0.0246(15) 0.0002(12) -0.0031(12) 0.0027(12)
C32 0.0238(14) 0.0248(15) 0.0229(14) 0.0010(12) -0.0014(11) -0.0019(12)
C14 0.0234(15) 0.0281(16) 0.0297(16) -0.0028(13) 0.0023(12) -0.0039(12)
C12 0.0213(14) 0.0195(13) 0.0240(14) -0.0016(11) -0.0001(11) 0.0008(11)
C33 0.0263(15) 0.0234(15) 0.0265(15) 0.0040(12) 0.0023(12) -0.0002(12)
C16 0.0271(16) 0.0377(18) 0.0293(16) -0.0053(14) 0.0015(13) -0.0045(14)
C37 0.0301(17) 0.0363(19) 0.043(2) 0.0085(16) 0.0086(15) 0.0030(14)
C10 0.0336(18) 0.047(2) 0.0281(17) -0.0062(15) 0.0056(14) -0.0064(15)
C45 0.043(2) 0.0332(18) 0.0292(17) -0.0006(14) -0.0067(14) -0.0029(15)
C25 0.0370(18) 0.0267(17) 0.0379(19) -0.0006(14) -0.0028(15) 0.0005(14)
C40 0.0355(19) 0.0364(19) 0.045(2) -0.0027(16) 0.0020(16) 0.0050(15)
C17 0.0238(15) 0.0346(17) 0.0276(16) -0.0007(13) -0.0012(12) 0.0004(13)
C47 0.0330(17) 0.0244(15) 0.0311(17) 0.0020(13) 0.0063(13) 0.0003(13)
C30 0.0252(15) 0.0266(15) 0.0269(15) -0.0033(12) 0.0014(12) -0.0020(12)
C6 0.0263(16) 0.0348(18) 0.0395(19) -0.0022(15) 0.0105(14) -0.0029(13)
C3 0.0212(15) 0.0320(17) 0.0321(17) -0.0013(13) -0.0006(12) -0.0009(12)
C4 0.0204(15) 0.0381(19) 0.044(2) 0.0022(15) 0.0003(14) -0.0002(13)
C15 0.0317(17) 0.0286(16) 0.0327(17) -0.0082(13) 0.0018(13) -0.0053(13)
C36 0.045(2) 0.0371(19) 0.0367(19) 0.0049(15) 0.0149(16) 0.0020(16)
C52 0.0315(18) 0.039(2) 0.047(2) -0.0017(17) 0.0049(15) 0.0060(15)
C38 0.0294(16) 0.0304(17) 0.0330(17) 0.0036(14) 0.0021(13) -0.0031(13)
C44 0.050(2) 0.0302(18) 0.040(2) 0.0003(15) 0.0063(17) -0.0024(16)
C42 0.072(3) 0.031(2) 0.049(2) -0.0120(17) -0.009(2) 0.0130(19)
C41 0.048(2) 0.049(2) 0.051(2) -0.0135(19) 0.0018(19) 0.0176(19)
C24 0.043(2) 0.046(2) 0.038(2) -0.0098(17) -0.0077(16) -0.0057(17)
C48 0.053(2) 0.0282(17) 0.0348(19) -0.0038(14) 0.0059(16) 0.0026(16)
C5 0.0227(16) 0.042(2) 0.050(2) 0.0013(17) 0.0146(15) 0.0017(14)
C54 0.0377(19) 0.0385(19) 0.043(2) 0.0137(16) 0.0136(16) 0.0102(16)
C56 0.053(3) 0.063(3) 0.047(2) 0.012(2) 0.020(2) -0.004(2)
C8 0.036(2) 0.057(2) 0.044(2) -0.0103(19) 0.0205(17) -0.0048(18)
C9 0.046(2) 0.065(3) 0.0312(19) -0.0131(18) 0.0170(16) -0.009(2)
C55 0.055(3) 0.049(2) 0.053(3) 0.025(2) 0.015(2) 0.010(2)
C50 0.064(3) 0.048(3) 0.077(3) 0.003(2) 0.034(3) 0.021(2)
C57 0.045(2) 0.050(2) 0.054(2) -0.0010(19) 0.0231(19) -0.0009(19)
C43 0.072(3) 0.0281(19) 0.050(2) -0.0039(17) 0.003(2) -0.0059(19)
C49 0.083(3) 0.041(2) 0.047(2) -0.0087(19) 0.025(2) 0.010(2)
C51 0.038(2) 0.048(2) 0.074(3) 0.001(2) 0.014(2) 0.0119(18)
C23 0.0294(17) 0.0386(19) 0.0400(19) -0.0011(15) -0.0008(14) 0.0070(14)
C20 0.051(2) 0.0349(19) 0.044(2) 0.0018(16) 0.0163(18) -0.0025(17)
C21 0.071(3) 0.031(2) 0.052(2) 0.0075(18) 0.014(2) 0.0013(19)
C22 0.051(2) 0.038(2) 0.044(2) 0.0012(17) -0.0032(18) 0.0113(17)
O1 0.0429(15) 0.0533(17) 0.0366(14) -0.0005(12) 0.0028(11) 0.0033(13)
C59 0.043(2) 0.107(4) 0.054(3) -0.017(3) 0.004(2) -0.008(3)
C62 0.054(3) 0.131(6) 0.065(3) -0.027(4) -0.006(3) -0.001(3)
C61 0.062(3) 0.103(4) 0.045(3) 0.013(3) -0.003(2) 0.007(3)
C60 0.048(3) 0.063(3) 0.063(3) -0.004(2) 0.012(2) -0.006(2)

loop_
_atom_type_symbol
_atom_type_description
_atom_type_scat_dispersion_real
_atom_type_scat_dispersion_imag
_atom_type_scat_source
C C 0.0033 0.0016 'International Tables Vol C Tables 4.2.6.8 and 6.1.1.4'
H H 0.0000 0.0000 'International Tables Vol C Tables 4.2.6.8 and 6.1.1.4'
N N 0.0061 0.0033 'International Tables Vol C Tables 4.2.6.8 and 6.1.1.4'
Ni Ni 0.3393 1.1124 'International Tables Vol C Tables 4.2.6.8 and 6.1.1.4'
Br Br -0.2901 2.4595 'International Tables Vol C Tables 4.2.6.8 and 6.1.1.4'
Cl Cl 0.1484 0.1585 'International Tables Vol C Tables 4.2.6.8 and 6.1.1.4'
O O 0.0106 0.0060 'International Tables Vol C Tables 4.2.6.8 and 6.1.1.4'

loop_
_geom_angle_atom_site_label_1
_geom_angle_atom_site_label_2
_geom_angle_atom_site_label_3
_geom_angle
Br1 Ni1 Br2 124.39(3)
N1 Ni1 Br1 110.47(7)
N1 Ni1 Br2 109.11(7)
N1 Ni1 N2 83.26(10)
N2 Ni1 Br1 119.14(8)
N2 Ni1 Br2 102.79(8)
C1 N1 Ni1 110.65(19)
C1 N1 C26 119.2(2)
C26 N1 Ni1 130.13(19)
C13 N2 Ni1 128.25(19)
C12 N2 Ni1 110.7(2)
C12 N2 C13 120.9(3)
C28 C27 C26 117.7(3)
C28 C27 C46 120.8(3)
C26 C27 C46 121.5(3)
C18 C13 N2 119.7(3)
C18 C13 C14 122.2(3)
C14 C13 N2 118.1(3)
C7 C11 C12 105.7(3)
C10 C11 C7 119.6(3)
C10 C11 C12 134.6(3)
N1 C1 C2 134.8(3)
N1 C1 C12 117.5(3)
C2 C1 C12 107.6(2)
C7 C2 C1 105.7(3)
C3 C2 C1 135.1(3)
C3 C2 C7 119.2(3)
C2 C7 C11 113.9(3)
C6 C7 C11 123.0(3)
C6 C7 C2 123.1(3)
C13 C18 C19 122.2(3)
C13 C18 C17 117.5(3)
C17 C18 C19 120.3(3)
C35 C34 C33 120.7(3)
C29 C28 C27 122.2(3)
C18 C19 C23 116.1(3)
C18 C19 C20 114.8(3)
C20 C19 C23 101.9(3)
C26 C31 C32 120.5(3)
C30 C31 C26 117.6(3)
C30 C31 C32 121.8(3)
C57 C58 C53 121.3(4)
C27 C26 N1 119.6(3)
C27 C26 C31 121.9(3)
C31 C26 N1 118.5(3)
C28 C29 C45 120.6(3)
C28 C29 C30 118.3(3)
C30 C29 C45 121.0(3)
C53 C46 C27 112.1(3)
C53 C46 C47 115.2(3)
C47 C46 C27 111.1(3)
C58 C53 C46 119.2(3)
C54 C53 C58 117.6(3)
C54 C53 C46 123.2(3)
C36 C35 C34 120.2(3)
C40 C39 C32 118.3(3)
C44 C39 C32 123.6(3)
C44 C39 C40 118.1(3)
C39 C32 C31 112.0(2)
C33 C32 C31 112.8(2)
C33 C32 C39 113.4(3)
C13 C14 C25 123.0(3)
C15 C14 C13 117.4(3)
C15 C14 C25 119.7(3)
N2 C12 C11 135.2(3)
N2 C12 C1 117.8(3)
C11 C12 C1 106.9(2)
C34 C33 C32 119.3(3)
C38 C33 C34 118.2(3)
C38 C33 C32 122.6(3)
C17 C16 C15 118.3(3)
C17 C16 C24 120.2(3)
C15 C16 C24 121.5(3)
C36 C37 C38 120.2(3)
C11 C10 C9 117.6(3)
C41 C40 C39 120.8(4)
C16 C17 C18 122.2(3)
C52 C47 C46 122.4(3)
C52 C47 C48 118.1(3)
C48 C47 C46 119.4(3)
C31 C30 C29 122.2(3)
C7 C6 C5 116.1(3)
C7 C6 C8 116.0(3)
C8 C6 C5 128.0(3)
C2 C3 C4 118.6(3)
C5 C4 C3 122.2(3)
C16 C15 C14 122.5(3)
C35 C36 C37 119.8(3)
C47 C52 C51 121.2(4)
C37 C38 C33 120.9(3)
C39 C44 C43 121.0(4)
C43 C42 C41 119.9(4)
C42 C41 C40 119.8(4)
C47 C48 C49 120.6(4)
C4 C5 C6 120.8(3)
C53 C54 C55 121.2(3)
C55 C56 C57 119.0(4)
C9 C8 C6 120.9(3)
C8 C9 C10 122.9(3)
C56 C55 C54 120.8(4)
C49 C50 C51 119.4(4)
C58 C57 C56 120.0(4)
C42 C43 C44 120.3(4)
C50 C49 C48 120.6(4)
C50 C51 C52 120.0(4)
C22 C23 C19 103.7(3)
C21 C20 C19 104.3(3)
C20 C21 C22 106.2(3)
C23 C22 C21 106.2(3)
C61 O1 C60 112.1(4)
O1 C61 C62 110.0(5)
O1 C60 C59 109.1(4)

loop_
_geom_bond_atom_site_label_1
_geom_bond_atom_site_label_2
_geom_bond_distance
Br1 Ni1 2.3274(6)
Br2 Ni1 2.3428(7)
Ni1 N1 2.029(2)
Ni1 N2 2.036(3)
N1 C1 1.292(4)
N1 C26 1.446(4)
N2 C13 1.449(4)
N2 C12 1.281(4)
C27 C28 1.397(4)
C27 C26 1.400(4)
C27 C46 1.526(4)
C13 C18 1.398(4)
C13 C14 1.406(4)
C11 C7 1.420(4)
C11 C12 1.468(4)
C11 C10 1.374(4)
C1 C2 1.463(4)
C1 C12 1.506(4)
C2 C7 1.417(4)
C2 C3 1.369(4)
C7 C6 1.399(4)
C18 C19 1.501(4)
C18 C17 1.403(4)
C34 C35 1.390(5)
C34 C33 1.398(4)
C28 C29 1.386(4)
C19 C23 1.533(5)
C19 C20 1.527(5)
C31 C26 1.410(4)
C31 C32 1.535(4)
C31 C30 1.387(4)
C58 C53 1.396(5)
C58 C57 1.382(5)
C29 C45 1.507(4)
C29 C30 1.397(4)
C46 C53 1.521(4)
C46 C47 1.521(4)
C53 C54 1.382(5)
C35 C36 1.381(5)
C39 C32 1.532(4)
C39 C40 1.394(5)
C39 C44 1.379(5)
C32 C33 1.518(4)
C14 C25 1.506(5)
C14 C15 1.395(4)
C33 C38 1.394(4)
C16 C17 1.386(5)
C16 C15 1.389(5)
C16 C24 1.516(5)
C37 C36 1.381(5)
C37 C38 1.389(5)
C10 C9 1.416(5)
C40 C41 1.391(5)
C47 C52 1.387(5)
C47 C48 1.392(5)
C6 C5 1.417(5)
C6 C8 1.416(5)
C3 C4 1.412(4)
C4 C5 1.370(5)
C52 C51 1.389(5)
C44 C43 1.393(5)
C42 C41 1.381(6)
C42 C43 1.363(6)
C48 C49 1.393(6)
C54 C55 1.383(5)
C56 C55 1.371(6)
C56 C57 1.389(6)
C8 C9 1.368(6)
C50 C49 1.374(7)
C50 C51 1.386(7)
C23 C22 1.518(5)
C20 C21 1.524(5)
C21 C22 1.528(6)
O1 C61 1.406(5)
O1 C60 1.416(5)
C59 C60 1.504(7)
C62 C61 1.493(8)
